data_4322745
loop_
_publ_author_name
'William A. Wojtczak'
'Mark J. Hampden-Smith'
'Eileen N. Duesler'

_publ_section_title
;
 Synthesis, Characterization, and Thermal Behavior of Polydentate Ligand
 Adducts of Barium Trifluoroacetate
;
_journal_name_full 'Inorganic Chemistry'
_journal_page_first 1781
_journal_page_last 1790
_journal_paper_doi 10.1021/ic9613220
_journal_volume 37
_journal_year 1998
_chemical_formula_sum 'C17 H26 Ba F6 O11'
_chemical_formula_weight 657.72
_chemical_name_systematic
; 
 ? 
;
_space_group_IT_number 7
_symmetry_cell_setting monoclinic
_symmetry_space_group_name_Hall 'P -2yac'
_symmetry_space_group_name_H-M 'P 1 n 1'
_atom_sites_solution_hydrogens geom
_atom_sites_solution_primary 'Patterson map interpretation'
_atom_sites_solution_secondary difmap
_audit_creation_method SHELXL
_cell_angle_alpha 90.00
_cell_angle_beta 98.41
_cell_angle_gamma 90.00
_cell_formula_units_Z 2
_cell_length_a 8.279(1)
_cell_length_b 11.410(1)
_cell_length_c 13.661(2)
_cell_measurement_reflns_used 46
_cell_measurement_temperature 293(2)
_cell_measurement_theta_max 20.33
_cell_measurement_theta_min 5.16
_cell_volume 1276.6(3)
_computing_cell_refinement 'Siemens XSCANS, 1991'
_computing_data_collection 'Siemens XSCANS, 1991'
_computing_data_reduction 'Siemens XSCANS, 1991'
_computing_molecular_graphics 'Siemens SHELXTL PC, 1990'
_computing_publication_material 'Siemens SHELXTL Version 5, 1994'
_computing_structure_refinement 'Siemens SHELXTL PC, 1990'
_computing_structure_solution 'Siemens SHELXTL PC, 1990'
_diffrn_ambient_temperature 293(2)
_diffrn_measurement_device 'Siemens P4'
_diffrn_measurement_method '\w scans'
_diffrn_radiation_monochromator graphite
_diffrn_radiation_source 'normal-focus sealed tube'
_diffrn_radiation_type MoK\a
_diffrn_radiation_wavelength 0.71073
_diffrn_reflns_av_R_equivalents 0.0210
_diffrn_reflns_av_sigmaI/netI 0.0285
_diffrn_reflns_limit_h_max 10
_diffrn_reflns_limit_h_min -2
_diffrn_reflns_limit_k_max 14
_diffrn_reflns_limit_k_min -14
_diffrn_reflns_limit_l_max 17
_diffrn_reflns_limit_l_min -17
_diffrn_reflns_number 7685
_diffrn_reflns_theta_max 27.51
_diffrn_reflns_theta_min 1.78
_diffrn_standards_decay_% 0.0
_diffrn_standards_interval_count 97
_diffrn_standards_number 3
_exptl_absorpt_coefficient_mu 1.649
_exptl_absorpt_correction_T_max 0.9446
_exptl_absorpt_correction_T_min 0.7106
_exptl_absorpt_correction_type 'empirical via \y scans'
_exptl_crystal_colour colorless
_exptl_crystal_density_diffrn 1.711
_exptl_crystal_density_method none
_exptl_crystal_description block
_exptl_crystal_F_000 652
_exptl_crystal_size_max 0.529
_exptl_crystal_size_mid 0.460
_exptl_crystal_size_min 0.276
_refine_diff_density_max 0.75
_refine_diff_density_min -0.50
_refine_ls_abs_structure_details 'Flack H D (1983), Acta Cryst. A39, 876-881'
_refine_ls_abs_structure_Flack -0.033(13)
_refine_ls_extinction_method none
_refine_ls_goodness_of_fit_obs 1.02
_refine_ls_hydrogen_treatment mixed
_refine_ls_matrix_type full
_refine_ls_number_parameters 304
_refine_ls_number_reflns 3629
_refine_ls_number_restraints 12
_refine_ls_restrained_S_obs 1.02
_refine_ls_R_factor_all 0.0299
_refine_ls_R_factor_obs 0.0276
_refine_ls_shift/esd_max 0.745
_refine_ls_shift/esd_mean 0.065
_refine_ls_structure_factor_coef F
_refine_ls_weighting_details w=1/[\s^2^(Fo)+0.0005F^2^]
_refine_ls_weighting_scheme calc
_refine_ls_wR_factor_all 0.0353
_refine_ls_wR_factor_obs 0.0347
_reflns_number_observed 3617
_reflns_number_total 3948
_reflns_observed_criterion >2sigma(I)
_cod_data_source_file ic9613220_6.cif
_cod_data_source_block mhs95f-(5)
_cod_depositor_comments
;
The following automatic conversions were performed:

'_refine_ls_weighting_scheme' value 'calc w=1/[\s^2^(Fo)+0.0005F^2^]'
was changed to 'calc'. New tag '_refine_ls_weighting_details' was
created. The value of the new tag was set to
'w=1/[\s^2^(Fo)+0.0005F^2^]'.

Automatic conversion script
Id: cif_fix_values 3143 2015-03-26 13:38:13Z robertas 
;
_cod_database_code 4322745

loop_
_symmetry_equiv_pos_as_xyz
'x, y, z'
'x+1/2, -y, z+1/2'

loop_
_atom_site_aniso_label
_atom_site_aniso_U_11
_atom_site_aniso_U_22
_atom_site_aniso_U_33
_atom_site_aniso_U_23
_atom_site_aniso_U_13
_atom_site_aniso_U_12
Ba 0.03761(11) 0.05216(12) 0.05045(11) -0.0019(3) 0.00504(8) 0.0015(3)
O1 0.102(4) 0.066(2) 0.066(2) -0.009(2) 0.009(3) -0.016(3)
O2 0.063(3) 0.072(2) 0.097(3) 0.010(2) 0.001(2) 0.006(2)
O3 0.049(2) 0.095(3) 0.086(3) -0.011(2) 0.003(2) -0.014(2)
O4 0.087(4) 0.056(2) 0.121(4) -0.005(2) 0.031(3) -0.007(3)
O5 0.076(4) 0.088(3) 0.100(3) 0.025(3) 0.019(3) 0.029(3)
O6 0.058(3) 0.113(3) 0.073(3) -0.007(3) -0.007(2) -0.001(3)
C1 0.159(12) 0.074(6) 0.106(7) -0.011(5) 0.025(7) -0.025(6)
C2 0.147(11) 0.079(5) 0.126(7) -0.010(5) -0.005(7) 0.055(6)
C3 0.059(4) 0.101(5) 0.137(7) 0.023(5) 0.022(4) 0.021(4)
C4 0.041(4) 0.137(7) 0.104(5) 0.031(5) -0.014(4) -0.014(4)
C5 0.083(10) 0.136(9) 0.118(9) -0.046(8) 0.018(7) -0.057(8)
C6 0.100(8) 0.079(6) 0.200(12) -0.034(7) 0.049(9) -0.046(6)
C7 0.166(11) 0.047(3) 0.173(15) 0.000(5) 0.044(11) -0.020(7)
C8 0.122(10) 0.077(5) 0.134(7) 0.022(5) 0.033(8) 0.049(7)
C9 0.056(6) 0.150(12) 0.115(8) 0.042(6) 0.011(6) 0.040(6)
C10 0.074(5) 0.171(9) 0.087(5) 0.026(6) -0.026(5) 0.001(6)
C11 0.077(5) 0.158(8) 0.080(4) -0.040(5) 0.000(4) -0.028(6)
C12 0.106(7) 0.100(5) 0.085(4) -0.034(4) 0.013(5) -0.045(6)
O8 0.067(3) 0.105(3) 0.073(3) 0.011(2) 0.006(2) 0.021(3)
O9 0.047(2) 0.097(3) 0.068(2) -0.021(2) 0.003(2) -0.003(2)
C14 0.053(3) 0.059(3) 0.059(3) -0.000(2) 0.004(3) -0.003(3)
C15 0.108(7) 0.107(6) 0.068(4) -0.033(4) -0.009(5) 0.012(5)
F1 0.283(12) 0.102(4) 0.134(5) -0.045(4) 0.021(6) -0.036(5)
F2 0.171(8) 0.202(8) 0.070(3) -0.043(3) -0.039(4) 0.008(5)
F3 0.109(5) 0.179(6) 0.115(4) -0.043(3) 0.037(4) 0.029(4)
O10 0.106(5) 0.117(4) 0.063(3) 0.001(3) 0.028(3) 0.048(4)
O11 0.107(5) 0.107(4) 0.091(3) -0.000(3) 0.030(3) 0.023(2)
C16 0.054(3) 0.076(4) 0.058(3) -0.003(2) 0.017(3) -0.005(3)

loop_
_atom_site_label
_atom_site_type_symbol
_atom_site_fract_x
_atom_site_fract_y
_atom_site_fract_z
_atom_site_U_iso_or_equiv
_atom_site_thermal_displace_type
_atom_site_occupancy
_atom_site_calc_flag
_atom_site_refinement_flags
_atom_site_disorder_group
Ba Ba 0.0000 0.17962(2) 0.0000 0.04688(7) Uani 1 d . .
O1 O -0.0537(8) -0.0313(4) -0.1082(3) 0.0783(17) Uani 1 d . .
O2 O 0.2427(6) 0.0092(4) 0.0204(4) 0.0778(16) Uani 1 d . .
O3 O 0.3301(6) 0.2426(4) 0.0635(3) 0.0773(16) Uani 1 d . .
O4 O 0.0961(8) 0.4182(4) 0.0375(4) 0.0866(20) Uani 1 d . .
O5 O -0.1991(7) 0.3684(5) -0.0837(4) 0.0873(20) Uani 1 d . .
O6 O -0.2958(6) 0.1370(5) -0.1252(3) 0.0830(18) Uani 1 d . .
O7 O -0.0737(10) -0.0369(6) 0.0886(5) 0.070(2) Uiso 0.66 d P 1
H7 H -0.1411 -0.0626 0.1311 0.087 Uiso 0.66 d P 1
O7' O -0.1763(17) -0.0229(11) 0.0488(9) 0.064(3) Uiso 0.34 d P 2
H7' H -0.2094 -0.0539 0.1047 0.080 Uiso 0.34 d P 2
C1 C 0.0461(19) -0.1214(9) -0.0592(9) 0.113(5) Uani 1 d . .
H1A H 0.0226(19) -0.1930(9) -0.0998(9) 0.132 Uiso 0.66 d PR 1
H1B H 0.0231(19) -0.1955(9) -0.0962(9) 0.132 Uiso 0.34 d PR 2
H1C H 0.0170(19) -0.1347(9) 0.0050(9) 0.132 Uiso 0.34 d PR 2
C2 C 0.2117(15) -0.0814(8) -0.0517(8) 0.120(5) Uani 1 d . .
H2A H 0.2863(15) -0.1453(8) -0.0356(8) 0.149 Uiso 1 d R .
H2B H 0.2279(15) -0.0506(8) -0.1149(8) 0.149 Uiso 1 d R .
C3 C 0.4035(10) 0.0458(8) 0.0351(8) 0.099(3) Uani 1 d . .
H3A H 0.4342(10) 0.0723(8) -0.0262(8) 0.122 Uiso 1 d R .
H3B H 0.4746(10) -0.0175(8) 0.0595(8) 0.122 Uiso 1 d R .
C4 C 0.4230(9) 0.1457(9) 0.1083(7) 0.096(3) Uani 1 d . .
H4A H 0.3817(9) 0.1226(9) 0.1676(7) 0.119 Uiso 1 d R .
H4B H 0.5357(9) 0.1672(9) 0.1254(7) 0.119 Uiso 1 d R .
C5 C 0.3514(21) 0.3458(13) 0.1214(11) 0.112(5) Uani 1 d . .
H5A H 0.4637(21) 0.3649(13) 0.1437(11) 0.140 Uiso 1 d R .
H5B H 0.2953(21) 0.3379(13) 0.1778(11) 0.140 Uiso 1 d R .
C6 C 0.2688(15) 0.4428(9) 0.0527(11) 0.124(5) Uani 1 d . .
H6A H 0.2877(15) 0.5198(9) 0.0802(11) 0.151 Uiso 1 d R .
H6B H 0.3105(15) 0.4395(9) -0.0092(11) 0.151 Uiso 1 d R .
C7 C 0.0099(29) 0.5048(6) -0.0187(13) 0.127(7) Uani 1 d . .
H7A H 0.0451(29) 0.5104(6) -0.0825(13) 0.164 Uiso 1 d R .
H7B H 0.0302(29) 0.5787(6) 0.0142(13) 0.164 Uiso 1 d R .
C8 C -0.1722(16) 0.4744(8) -0.0322(9) 0.110(5) Uani 1 d . .
H8A H -0.2077(16) 0.4679(8) 0.0314(9) 0.134 Uiso 1 d R .
H8B H -0.2328(16) 0.5365(8) -0.0681(9) 0.134 Uiso 1 d R .
C9 C -0.3654(18) 0.3326(11) -0.1005(12) 0.107(5) Uani 1 d . .
H9A H -0.4316(18) 0.3962(11) -0.1297(12) 0.136 Uiso 1 d R .
H9B H -0.4022(18) 0.3112(11) -0.0395(12) 0.136 Uiso 1 d R .
C10 C -0.3811(11) 0.2308(11) -0.1719(7) 0.114(4) Uani 1 d . .
H10A H -0.4933(11) 0.2092(11) -0.1909(7) 0.142 Uiso 1 d R .
H10B H -0.3359(11) 0.2508(11) -0.2306(7) 0.142 Uiso 1 d R .
C11 C -0.3054(11) 0.0300(9) -0.1834(6) 0.106(3) Uani 1 d . .
H11A H -0.2584(11) 0.0440(9) -0.2425(6) 0.134 Uiso 1 d R .
H11B H -0.4181(11) 0.0092(9) -0.2021(6) 0.134 Uiso 1 d R .
C12 C -0.2210(12) -0.0610(8) -0.1283(6) 0.097(3) Uani 1 d . .
H12A H -0.2350(12) -0.1371(8) -0.1613(6) 0.119 Uiso 0.66 d PR 1
H12B H -0.2608(12) -0.0739(8) -0.0633(6) 0.102 Uiso 0.66 d PR 1
H12C H -0.2279(12) -0.1314(8) -0.1686(6) 0.119 Uiso 0.34 d PR 2
C13 C -0.0222(17) -0.1422(12) 0.0453(10) 0.067(3) Uiso 0.66 d P 1
H13A H -0.1121(17) -0.1962(12) 0.0351(10) 0.089 Uiso 0.66 d PR 1
H13B H 0.0625(17) -0.1773(12) 0.0916(10) 0.089 Uiso 0.66 d PR 1
C13' C -0.2384(29) -0.1134(18) -0.0179(14) 0.075(5) Uiso 0.34 d P 2
H13C H -0.3514(29) -0.1275(18) -0.0133(14) 0.093 Uiso 0.34 d PR 2
H13D H -0.1804(29) -0.1859(18) -0.0053(14) 0.093 Uiso 0.34 d PR 2
O8 O 0.0421(7) 0.2162(5) 0.2082(3) 0.0821(17) Uani 1 d . .
O9 O -0.2025(5) 0.2646(5) 0.1341(3) 0.0712(16) Uani 1 d . .
C14 C -0.0895(8) 0.2646(5) 0.2035(4) 0.0571(17) Uani 1 d . .
C15 C -0.1220(14) 0.3408(9) 0.2924(6) 0.097(4) Uani 1 d . .
F1 F -0.0944(13) 0.4492(6) 0.2724(5) 0.174(5) Uani 1 d . .
F2 F -0.0300(12) 0.3165(5) 0.3784(4) 0.153(4) Uani 1 d . .
F3 F -0.2733(10) 0.3340(6) 0.3122(5) 0.132(3) Uani 1 d . .
O10 O 0.1371(9) 0.2075(6) -0.1642(4) 0.094(2) Uani 1 d . .
O11 O 0.2247(8) 0.1129(5) -0.2851(4) 0.100(2) Uani 1 d . .
C16 C 0.1553(8) 0.1937(5) -0.2491(4) 0.0614(19) Uani 1 d . .
C17 C 0.0736(10) 0.2919(6) -0.3227(5) 0.115(4) Uiso 1 d D .
F4 F 0.1920(13) 0.3382(10) -0.3656(10) 0.138(4) Uiso 0.55 d PD 1
F5 F 0.0118(15) 0.3766(9) -0.2734(7) 0.130(4) Uiso 0.55 d PD 1
F6 F -0.0398(15) 0.2499(12) -0.3900(9) 0.172(6) Uiso 0.55 d PD 1
F4' F 0.1151(22) 0.3986(10) -0.2952(13) 0.174(9) Uiso 0.45 d PD 2
F5' F -0.0865(12) 0.2786(16) -0.3276(12) 0.160(6) Uiso 0.45 d PD 2
F6' F 0.1093(21) 0.2734(14) -0.4131(8) 0.143(5) Uiso 0.45 d PD 2

loop_
_atom_type_symbol
_atom_type_description
_atom_type_scat_dispersion_real
_atom_type_scat_dispersion_imag
_atom_type_scat_source
C C 0.0033 0.0016 'International Tables Vol C Tables 4.2.6.8 and 6.1.1.4'
H H 0.0000 0.0000 'International Tables Vol C Tables 4.2.6.8 and 6.1.1.4'
O O 0.0106 0.0060 'International Tables Vol C Tables 4.2.6.8 and 6.1.1.4'
F F 0.0171 0.0103 'International Tables Vol C Tables 4.2.6.8 and 6.1.1.4'
Ba Ba -0.3244 2.2819 'International Tables Vol C Tables 4.2.6.8 and 6.1.1.4'

loop_
_geom_angle_atom_site_label_1
_geom_angle_atom_site_label_2
_geom_angle_atom_site_label_3
_geom_angle
_geom_angle_site_symmetry_1
_geom_angle_site_symmetry_3
_geom_angle_publ_flag
O10 Ba O2 77.2(2) . . ?
O10 Ba O6 87.1(2) . . ?
O2 Ba O6 119.4(2) . . ?
O10 Ba O1 73.5(2) . . ?
O2 Ba O1 61.9(1) . . ?
O6 Ba O1 58.6(2) . . ?
O10 Ba O9 150.1(2) . . ?
O2 Ba O9 131.4(1) . . ?
O6 Ba O9 84.7(1) . . ?
O1 Ba O9 124.5(2) . . ?
O10 Ba O3 73.6(2) . . ?
O2 Ba O3 59.8(1) . . ?
O6 Ba O3 160.5(1) . . ?
O1 Ba O3 116.5(2) . . ?
O9 Ba O3 110.6(1) . . ?
O10 Ba O8 144.6(2) . . ?
O2 Ba O8 91.2(2) . . ?
O6 Ba O8 126.9(2) . . ?
O1 Ba O8 129.4(1) . . ?
O9 Ba O8 45.5(1) . . ?
O3 Ba O8 71.7(1) . . ?
O10 Ba O5 82.3(2) . . ?
O2 Ba O5 159.4(2) . . ?
O6 Ba O5 59.1(2) . . ?
O1 Ba O5 113.4(1) . . ?
O9 Ba O5 68.9(2) . . ?
O3 Ba O5 114.0(2) . . ?
O8 Ba O5 105.6(2) . . ?
O10 Ba O7 126.9(2) . . ?
O2 Ba O7 63.2(2) . . ?
O6 Ba O7 83.5(2) . . ?
O1 Ba O7 57.2(2) . . ?
O9 Ba O7 80.6(2) . . ?
O3 Ba O7 110.2(2) . . ?
O8 Ba O7 72.9(2) . . ?
O5 Ba O7 132.6(2) . . ?
O10 Ba O4 84.0(2) . . ?
O2 Ba O4 118.0(2) . . ?
O6 Ba O4 117.9(2) . . ?
O1 Ba O4 157.3(2) . . ?
O9 Ba O4 74.7(2) . . ?
O3 Ba O4 58.3(2) . . ?
O8 Ba O4 72.0(2) . . ?
O5 Ba O4 58.8(2) . . ?
O7 Ba O4 144.9(2) . . ?
O10 Ba O7' 125.7(3) . . ?
O2 Ba O7' 78.4(3) . . ?
O6 Ba O7' 64.8(3) . . ?
O1 Ba O7' 52.2(3) . . ?
O9 Ba O7' 75.7(3) . . ?
O3 Ba O7' 129.4(3) . . ?
O8 Ba O7' 83.0(3) . . ?
O5 Ba O7' 114.8(3) . . ?
O4 Ba O7' 149.8(3) . . ?
O10 Ba C14 153.0(2) . . ?
O2 Ba C14 112.9(1) . . ?
O6 Ba C14 107.1(2) . . ?
O1 Ba C14 133.5(1) . . ?
O9 Ba C14 23.1(1) . . ?
O3 Ba C14 89.6(1) . . ?
O8 Ba C14 22.8(2) . . ?
O5 Ba C14 85.6(2) . . ?
O7 Ba C14 78.4(2) . . ?
O4 Ba C14 69.0(2) . . ?
O7' Ba C14 81.3(3) . . ?
C12 O1 C1 113.7(7) . . ?
C12 O1 Ba 112.4(4) . . ?
C1 O1 Ba 109.5(5) . . ?
C3 O2 C2 113.1(7) . . ?
C3 O2 Ba 118.1(4) . . ?
C2 O2 Ba 112.6(5) . . ?
C5 O3 C4 112.8(8) . . ?
C5 O3 Ba 114.7(7) . . ?
C4 O3 Ba 111.6(4) . . ?
C7 O4 C6 111.2(11) . . ?
C7 O4 Ba 118.2(7) . . ?
C6 O4 Ba 117.0(5) . . ?
C8 O5 C9 114.1(9) . . ?
C8 O5 Ba 114.3(5) . . ?
C9 O5 Ba 109.7(6) . . ?
C10 O6 C11 114.4(6) . . ?
C10 O6 Ba 119.0(5) . . ?
C11 O6 Ba 116.8(4) . . ?
C13 O7 Ba 117.1(7) . . ?
C13' O7' Ba 125.9(11) . . ?
O1 C1 C2 106.7(9) . . ?
O1 C1 C13 105.4(10) . . ?
C2 C1 C13 115.7(10) . . ?
O2 C2 C1 110.7(10) . . ?
O2 C3 C4 109.4(7) . . ?
O3 C4 C3 107.5(6) . . ?
O3 C5 C6 104.4(10) . . ?
O4 C6 C5 106.8(10) . . ?
O4 C7 C8 108.9(10) . . ?
O5 C8 C7 109.7(9) . . ?
O5 C9 C10 107.5(10) . . ?
O6 C10 C9 108.4(11) . . ?
C12 C11 O6 110.1(6) . . ?
C11 C12 O1 108.8(7) . . ?
C11 C12 C13' 130.9(11) . . ?
O1 C12 C13' 97.1(9) . . ?
O7 C13 C1 113.7(10) . . ?
O7' C13' C12 104.5(14) . . ?
C14 O8 Ba 92.1(4) . . ?
C14 O9 Ba 92.6(4) . . ?
O8 C14 O9 127.8(6) . . ?
O8 C14 C15 118.1(6) . . ?
O9 C14 C15 114.1(6) . . ?
O8 C14 Ba 65.1(3) . . ?
O9 C14 Ba 64.3(3) . . ?
C15 C14 Ba 163.8(5) . . ?
F1 C15 F3 107.5(9) . . ?
F1 C15 F2 106.8(8) . . ?
F3 C15 F2 104.2(8) . . ?
F1 C15 C14 108.3(7) . . ?
F3 C15 C14 114.0(8) . . ?
F2 C15 C14 115.6(8) . . ?
C16 O10 Ba 157.2(5) . . ?
O10 C16 O11 128.1(6) . . ?
O10 C16 C17 114.6(6) . . ?
O11 C16 C17 117.2(6) . . ?
F6 C17 F4 109.7(10) . . ?
F6 C17 F5 109.6(10) . . ?
F4 C17 F5 107.5(9) . . ?
F4' C17 F5' 109.9(13) . . ?
F4' C17 F6' 109.4(12) . . ?
F5' C17 F6' 107.0(11) . . ?
F6 C17 C16 112.5(8) . . ?
F4' C17 C16 113.9(9) . . ?
F4 C17 C16 106.7(8) . . ?
F5 C17 C16 110.6(7) . . ?
F5' C17 C16 106.3(9) . . ?
F6' C17 C16 110.2(9) . . ?

loop_
_geom_bond_atom_site_label_1
_geom_bond_atom_site_label_2
_geom_bond_distance
_geom_bond_site_symmetry_2
_geom_bond_publ_flag
Ba O10 2.677(6) . ?
Ba O2 2.780(5) . ?
Ba O6 2.817(5) . ?
Ba O1 2.825(4) . ?
Ba O9 2.827(5) . ?
Ba O3 2.836(5) . ?
Ba O8 2.845(5) . ?
Ba O5 2.849(6) . ?
Ba O7 2.856(7) . ?
Ba O4 2.862(5) . ?
Ba O7' 2.863(14) . ?
Ba C14 3.134(6) . ?
O1 C12 1.414(12) . ?
O1 C1 1.424(13) . ?
O2 C3 1.381(9) . ?
O2 C2 1.426(11) . ?
O3 C5 1.415(15) . ?
O3 C4 1.433(11) . ?
O4 C7 1.384(15) . ?
O4 C6 1.442(13) . ?
O5 C8 1.401(11) . ?
O5 C9 1.422(16) . ?
O6 C10 1.386(12) . ?
O6 C11 1.453(11) . ?
O7 C13 1.433(16) . ?
O7' C13' 1.422(24) . ?
C1 C2 1.435(19) . ?
C1 C13 1.628(20) . ?
C3 C4 1.509(14) . ?
C5 C6 1.544(19) . ?
C7 C8 1.531(26) . ?
C9 C10 1.510(18) . ?
C11 C12 1.407(12) . ?
C12 C13' 1.648(22) . ?
O8 C14 1.215(8) . ?
O9 C14 1.231(7) . ?
C14 C15 1.549(11) . ?
C15 F1 1.295(12) . ?
C15 F3 1.322(14) . ?
C15 F2 1.332(11) . ?
O10 C16 1.202(8) . ?
O11 C16 1.227(9) . ?
C16 C17 1.589(9) . ?
C17 F6 1.305(14) . ?
C17 F4' 1.305(14) . ?
C17 F4 1.323(15) . ?
C17 F5 1.324(14) . ?
C17 F5' 1.326(13) . ?
C17 F6' 1.327(15) . ?
